data_4032122
loop_
_publ_author_name
'Das, Riki'
'Kapur, Manmohan'

_publ_section_title
;
 Palladium-Catalyzed, ortho-Selective C-H Halogenation of Benzyl Nitriles,
 Aryl Weinreb Amides, and Anilides.
;
_journal_issue 2
_journal_name_full 'The Journal of organic chemistry'
_journal_page_first 1114
_journal_page_last 1126
_journal_paper_doi 10.1021/acs.joc.6b02731
_journal_volume 82
_journal_year 2017
_chemical_formula_sum 'C8 H5 Br I N'
_chemical_formula_weight 321.94
_space_group_crystal_system orthorhombic
_space_group_IT_number 62
_space_group_name_Hall '-P 2ac 2n'
_space_group_name_H-M_alt 'P n m a'
_symmetry_space_group_name_Hall '-P 2ac 2n'
_symmetry_space_group_name_H-M 'P n m a'
_atom_sites_solution_hydrogens geom
_audit_creation_method SHELXL-2014/6
_cell_angle_alpha 90
_cell_angle_beta 90
_cell_angle_gamma 90
_cell_formula_units_Z 4
_cell_length_a 10.8401(12)
_cell_length_b 7.0137(8)
_cell_length_c 11.9424(15)
_cell_measurement_reflns_used 9920
_cell_measurement_temperature 150(2)
_cell_measurement_theta_max 30.44
_cell_measurement_theta_min 2.54
_cell_volume 907.97(18)
_computing_structure_refinement 'SHELXL-2014/6 (Sheldrick, 2014)'
_diffrn_ambient_temperature 150(2)
_diffrn_measured_fraction_theta_full 0.998
_diffrn_measured_fraction_theta_max 0.997
_diffrn_measurement_device_type 'Bruker APEX-II CCD'
_diffrn_measurement_method '\f and \w scans'
_diffrn_radiation_type MoK\a
_diffrn_radiation_wavelength 0.71073
_diffrn_reflns_av_R_equivalents 0.0576
_diffrn_reflns_av_unetI/netI 0.0213
_diffrn_reflns_Laue_measured_fraction_full 0.998
_diffrn_reflns_Laue_measured_fraction_max 0.997
_diffrn_reflns_limit_h_max 15
_diffrn_reflns_limit_h_min -15
_diffrn_reflns_limit_k_max 10
_diffrn_reflns_limit_k_min -10
_diffrn_reflns_limit_l_max 17
_diffrn_reflns_limit_l_min -17
_diffrn_reflns_number 25860
_diffrn_reflns_point_group_measured_fraction_full 0.998
_diffrn_reflns_point_group_measured_fraction_max 0.997
_diffrn_reflns_theta_full 25.242
_diffrn_reflns_theta_max 30.562
_diffrn_reflns_theta_min 2.538
_exptl_absorpt_coefficient_mu 7.861
_exptl_absorpt_correction_type none
_exptl_crystal_colour colourless
_exptl_crystal_density_diffrn 2.355
_exptl_crystal_description plate
_exptl_crystal_F_000 592
_exptl_crystal_size_max .30
_exptl_crystal_size_mid .29
_exptl_crystal_size_min .27
_refine_diff_density_max 1.859
_refine_diff_density_min -0.905
_refine_diff_density_rms 0.138
_refine_ls_extinction_method none
_refine_ls_goodness_of_fit_ref 0.976
_refine_ls_hydrogen_treatment constr
_refine_ls_matrix_type full
_refine_ls_number_parameters 67
_refine_ls_number_reflns 1488
_refine_ls_number_restraints 0
_refine_ls_restrained_S_all 0.976
_refine_ls_R_factor_all 0.0393
_refine_ls_R_factor_gt 0.0315
_refine_ls_shift/su_max 0.001
_refine_ls_shift/su_mean 0.000
_refine_ls_structure_factor_coef Fsqd
_refine_ls_weighting_details 'w=1/[\s^2^(Fo^2^)+(0.1000P)^2^] where P=(Fo^2^+2Fc^2^)/3'
_refine_ls_weighting_scheme calc
_refine_ls_wR_factor_gt 0.1127
_refine_ls_wR_factor_ref 0.1196
_reflns_Friedel_coverage 0.000
_reflns_number_gt 1295
_reflns_number_total 1488
_reflns_threshold_expression 'I > 2\s(I)'
_cod_data_source_file jo6b02731_si_002.cif
_cod_data_source_block O1_a
_cod_depositor_comments 'Adding full bibliography for 4032122.cif.'
_cod_database_code 4032122
_shelx_space_group_comment
;
The symmetry employed for this shelxl refinement is uniquely defined
by the following loop, which should always be used as a source of
symmetry information in preference to the above space-group names.
They are only intended as comments.
;
_shelxl_version_number 2014/6

loop_
_space_group_symop_operation_xyz
'x, y, z'
'-x+1/2, -y, z+1/2'
'-x, y+1/2, -z'
'x+1/2, -y+1/2, -z+1/2'
'-x, -y, -z'
'x-1/2, y, -z-1/2'
'x, -y-1/2, z'
'-x-1/2, y-1/2, z-1/2'

loop_
_atom_site_label
_atom_site_type_symbol
_atom_site_fract_x
_atom_site_fract_y
_atom_site_fract_z
_atom_site_U_iso_or_equiv
_atom_site_adp_type
_atom_site_occupancy
_atom_site_site_symmetry_order
_atom_site_calc_flag
_atom_site_refinement_flags_posn
_atom_site_refinement_flags_adp
_atom_site_refinement_flags_occupancy
I1 I 0.35462(3) 0.7500 0.77703(3) 0.03770(17) Uani 1 2 d S T P
Br1 Br 0.71246(4) 0.7500 0.41705(5) 0.03283(18) Uani 1 2 d S T P
C2 C 0.3925(4) 0.7500 0.6047(4) 0.0235(8) Uani 1 2 d S T P
C1 C 0.5167(4) 0.7500 0.5726(4) 0.0281(9) Uani 1 2 d S T P
H1 H 0.5807 0.7500 0.6269 0.034 Uiso 1 2 calc R U P
C3 C 0.2972(4) 0.7500 0.5258(4) 0.0246(8) Uani 1 2 d S T P
C6 C 0.5433(4) 0.7500 0.4585(4) 0.0271(9) Uani 1 2 d S T P
C4 C 0.3293(5) 0.7500 0.4119(4) 0.0314(10) Uani 1 2 d S T P
H4 H 0.2658 0.7500 0.3571 0.038 Uiso 1 2 calc R U P
C5 C 0.4534(5) 0.7500 0.3773(4) 0.0301(9) Uani 1 2 d S T P
H5 H 0.4744 0.7500 0.3000 0.036 Uiso 1 2 calc R U P
C7 C 0.1666(4) 0.7500 0.5649(4) 0.0288(9) Uani 1 2 d S T P
H7A H 0.1531 0.6361 0.6123 0.035 Uiso 0.5 1 calc R U P
H7B H 0.1531 0.8639 0.6123 0.035 Uiso 0.5 1 calc R U P
C8 C 0.0750(4) 0.7500 0.4744(4) 0.0337(10) Uani 1 2 d S T P
N1 N -0.0013(5) 0.7500 0.4067(4) 0.0622(19) Uani 1 2 d S T P

loop_
_atom_site_aniso_label
_atom_site_aniso_U_11
_atom_site_aniso_U_22
_atom_site_aniso_U_33
_atom_site_aniso_U_23
_atom_site_aniso_U_13
_atom_site_aniso_U_12
I1 0.0265(2) 0.0632(3) 0.0233(2) 0.000 -0.00137(10) 0.000
Br1 0.0217(3) 0.0329(3) 0.0439(3) 0.000 0.00943(19) 0.000
C2 0.0123(15) 0.032(2) 0.027(2) 0.000 0.0032(15) 0.000
C1 0.0147(17) 0.030(2) 0.040(3) 0.000 -0.0001(17) 0.000
C3 0.0166(17) 0.0270(19) 0.030(2) 0.000 0.0004(16) 0.000
C6 0.0178(17) 0.0227(17) 0.041(3) 0.000 0.0039(17) 0.000
C4 0.026(2) 0.037(2) 0.031(2) 0.000 0.0003(18) 0.000
C5 0.031(2) 0.035(2) 0.024(2) 0.000 0.0091(18) 0.000
C7 0.0188(18) 0.042(2) 0.026(2) 0.000 0.0022(16) 0.000
C8 0.0216(19) 0.054(3) 0.026(2) 0.000 0.0045(17) 0.000
N1 0.025(2) 0.121(6) 0.041(3) 0.000 -0.012(2) 0.000

loop_
_atom_type_symbol
_atom_type_description
_atom_type_scat_dispersion_real
_atom_type_scat_dispersion_imag
_atom_type_scat_source
C C 0.0033 0.0016 'International Tables Vol C Tables 4.2.6.8 and 6.1.1.4'
H H 0.0000 0.0000 'International Tables Vol C Tables 4.2.6.8 and 6.1.1.4'
N N 0.0061 0.0033 'International Tables Vol C Tables 4.2.6.8 and 6.1.1.4'
Br Br -0.2901 2.4595 'International Tables Vol C Tables 4.2.6.8 and 6.1.1.4'
I I -0.4742 1.8119 'International Tables Vol C Tables 4.2.6.8 and 6.1.1.4'

loop_
_geom_angle_atom_site_label_1
_geom_angle_atom_site_label_2
_geom_angle_atom_site_label_3
_geom_angle
C3 C2 C1 121.7(4)
C3 C2 I1 121.1(3)
C1 C2 I1 117.2(3)
C6 C1 C2 117.8(4)
C6 C1 H1 121.1
C2 C1 H1 121.1
C2 C3 C4 118.1(4)
C2 C3 C7 119.3(4)
C4 C3 C7 122.6(4)
C5 C6 C1 122.9(4)
C5 C6 Br1 120.0(4)
C1 C6 Br1 117.0(4)
C3 C4 C5 121.4(4)
C3 C4 H4 119.3
C5 C4 H4 119.3
C6 C5 C4 118.0(4)
C6 C5 H5 121.0
C4 C5 H5 121.0
C8 C7 C3 114.3(4)
C8 C7 H7A 108.7
C3 C7 H7A 108.7
C8 C7 H7B 108.7
C3 C7 H7B 108.7
H7A C7 H7B 107.6
N1 C8 C7 177.0(5)

loop_
_geom_bond_atom_site_label_1
_geom_bond_atom_site_label_2
_geom_bond_distance
I1 C2 2.099(4)
Br1 C6 1.900(4)
C2 C3 1.398(6)
C2 C1 1.399(6)
C1 C6 1.393(7)
C1 H1 0.9500
C3 C4 1.403(7)
C3 C7 1.491(6)
C6 C5 1.375(7)
C4 C5 1.407(7)
C4 H4 0.9500
C5 H5 0.9500
C7 C8 1.469(7)
C7 H7A 0.9900
C7 H7B 0.9900
C8 N1 1.156(7)
